data_7042722
loop_
_publ_author_name
'Armstrong, David'
'Taullaj, Fioralba'
'Singh, Kamalpreet'
'Mirabi, Bijan'
'Lough, Alan'
'Fekl, Ulrich Werner'

_publ_section_title
;
 Adamantyl Metal Complexes: New Routes to Adamantyl Anions and New
 Transmetallations
;
_journal_name_full 'Dalton Trans.'
_journal_paper_doi 10.1039/C7DT00428A
_journal_year 2017
_chemical_formula_moiety 'C30 H38 N2 Zn'
_chemical_formula_sum 'C30 H38 N2 Zn'
_chemical_formula_weight 491.99
_space_group_crystal_system triclinic
_space_group_IT_number 2
_space_group_name_Hall '-P 1'
_space_group_name_H-M_alt 'P -1'
_symmetry_space_group_name_Hall '-P 1'
_symmetry_space_group_name_H-M 'P -1'
_atom_sites_solution_hydrogens geom
_audit_creation_method SHELXL-2014/7
_audit_update_record
;
2017-01-19 deposited with the CCDC.
2017-04-19 downloaded from the CCDC.
;
_cell_angle_alpha 87.754(3)
_cell_angle_beta 66.311(3)
_cell_angle_gamma 78.315(3)
_cell_formula_units_Z 2
_cell_length_a 10.5819(10)
_cell_length_b 11.0816(10)
_cell_length_c 11.7087(11)
_cell_measurement_reflns_used 9949
_cell_measurement_temperature 147(2)
_cell_measurement_theta_max 27.54
_cell_measurement_theta_min 2.22
_cell_volume 1229.9(2)
_computing_cell_refinement APEX2
_computing_data_collection 'APEX2 (Bruker, 2014)'
_computing_data_reduction 'SAINT (Bruker, 2014)'
_computing_molecular_graphics 'PLATON (Spek, 2009)'
_computing_publication_material 'SHELXTL (Sheldrick, 2008)'
_computing_structure_refinement 'SHELXL-2014/7 (Sheldrick, 2015)'
_computing_structure_solution 'SHELXT (Sheldrick, 2015)'
_diffrn_ambient_temperature 147(2)
_diffrn_measured_fraction_theta_full 1.000
_diffrn_measured_fraction_theta_max 0.995
_diffrn_measurement_device_type 'Bruker Kappa APEX-DUO CCD'
_diffrn_measurement_method '\f and \w scans'
_diffrn_radiation_type MoK\a
_diffrn_radiation_wavelength 0.71073
_diffrn_reflns_av_R_equivalents 0.0387
_diffrn_reflns_av_unetI/netI 0.0288
_diffrn_reflns_Laue_measured_fraction_full 1.000
_diffrn_reflns_Laue_measured_fraction_max 0.995
_diffrn_reflns_limit_h_max 13
_diffrn_reflns_limit_h_min -13
_diffrn_reflns_limit_k_max 14
_diffrn_reflns_limit_k_min -14
_diffrn_reflns_limit_l_max 15
_diffrn_reflns_limit_l_min -15
_diffrn_reflns_number 39635
_diffrn_reflns_point_group_measured_fraction_full 1.000
_diffrn_reflns_point_group_measured_fraction_max 0.995
_diffrn_reflns_theta_full 25.242
_diffrn_reflns_theta_max 27.648
_diffrn_reflns_theta_min 1.879
_diffrn_source 'sealed tube with Bruker Triumph monochromator'
_exptl_absorpt_coefficient_mu 1.019
_exptl_absorpt_correction_T_max 0.7456
_exptl_absorpt_correction_T_min 0.7052
_exptl_absorpt_correction_type multi-scan
_exptl_absorpt_process_details 'SADABS (Sheldrick, 19960'
_exptl_crystal_density_diffrn 1.329
_exptl_crystal_description plate
_exptl_crystal_F_000 524
_exptl_crystal_size_max 0.150
_exptl_crystal_size_mid 0.150
_exptl_crystal_size_min 0.050
_refine_diff_density_max 0.361
_refine_diff_density_min -0.253
_refine_diff_density_rms 0.051
_refine_ls_extinction_method none
_refine_ls_goodness_of_fit_ref 1.039
_refine_ls_hydrogen_treatment constr
_refine_ls_matrix_type full
_refine_ls_number_parameters 298
_refine_ls_number_reflns 5701
_refine_ls_number_restraints 0
_refine_ls_restrained_S_all 1.039
_refine_ls_R_factor_all 0.0382
_refine_ls_R_factor_gt 0.0274
_refine_ls_shift/su_max 0.001
_refine_ls_shift/su_mean 0.000
_refine_ls_structure_factor_coef Fsqd
_refine_ls_weighting_details 'w=1/[\s^2^(Fo^2^)+(0.0237P)^2^+0.5884P] where P=(Fo^2^+2Fc^2^)/3'
_refine_ls_weighting_scheme calc
_refine_ls_wR_factor_gt 0.0587
_refine_ls_wR_factor_ref 0.0625
_reflns_Friedel_coverage 0.000
_reflns_number_gt 4867
_reflns_number_total 5701
_reflns_threshold_expression 'I > 2\s(I)'
_cod_data_source_file c7dt00428a2.cif
_cod_data_source_block d15142_a
_cod_database_code 7042722
_shelx_shelxl_version_number 2014/7
_shelx_space_group_comment
; 
The symmetry employed for this shelxl refinement is uniquely defined 
by the following loop, which should always be used as a source of 
symmetry information in preference to the above space-group names. 
They are only intended as comments. 
;
_shelx_estimated_absorpt_t_min 0.862
_shelx_estimated_absorpt_t_max 0.951

loop_
_space_group_symop_operation_xyz
'x, y, z'
'-x, -y, -z'

loop_
_atom_site_label
_atom_site_type_symbol
_atom_site_fract_x
_atom_site_fract_y
_atom_site_fract_z
_atom_site_U_iso_or_equiv
_atom_site_adp_type
_atom_site_occupancy
_atom_site_site_symmetry_order
_atom_site_calc_flag
_atom_site_refinement_flags_posn
_atom_site_refinement_flags_adp
Zn1 Zn 0.64676(2) 0.29686(2) 0.65696(2) 0.01634(6) Uani 1 1 d . .
N1 N 0.69274(13) 0.28281(11) 0.82743(11) 0.0169(3) Uani 1 1 d . .
N2 N 0.61103(13) 0.48855(11) 0.72874(11) 0.0168(3) Uani 1 1 d . .
C1 C 0.74625(17) 0.17581(14) 0.86414(15) 0.0217(3) Uani 1 1 d . .
H1A H 0.7408 0.1011 0.8308 0.026 Uiso 1 1 calc R U
C2 C 0.80891(17) 0.16886(16) 0.94811(15) 0.0247(4) Uani 1 1 d . .
H2A H 0.8438 0.0913 0.9735 0.030 Uiso 1 1 calc R U
C3 C 0.81968(17) 0.27752(16) 0.99435(15) 0.0259(4) Uani 1 1 d . .
H3A H 0.8629 0.2757 1.0517 0.031 Uiso 1 1 calc R U
C4 C 0.76682(16) 0.38886(15) 0.95608(14) 0.0221(3) Uani 1 1 d . .
H4A H 0.7741 0.4644 0.9862 0.027 Uiso 1 1 calc R U
C5 C 0.70277(15) 0.38858(13) 0.87279(13) 0.0158(3) Uani 1 1 d . .
C6 C 0.64057(15) 0.50358(13) 0.82834(13) 0.0153(3) Uani 1 1 d . .
C7 C 0.61239(16) 0.61939(14) 0.88591(15) 0.0195(3) Uani 1 1 d . .
H7A H 0.6333 0.6279 0.9565 0.023 Uiso 1 1 calc R U
C8 C 0.55386(16) 0.72146(14) 0.83924(15) 0.0223(3) Uani 1 1 d . .
H8A H 0.5350 0.8012 0.8767 0.027 Uiso 1 1 calc R U
C9 C 0.52287(17) 0.70648(14) 0.73724(16) 0.0229(3) Uani 1 1 d . .
H9A H 0.4821 0.7753 0.7036 0.027 Uiso 1 1 calc R U
C10 C 0.55285(17) 0.58856(14) 0.68560(15) 0.0214(3) Uani 1 1 d . .
H10A H 0.5310 0.5780 0.6159 0.026 Uiso 1 1 calc R U
C11 C 0.84689(16) 0.23625(14) 0.53333(14) 0.0179(3) Uani 1 1 d . .
H11A H 0.8958 0.1796 0.5783 0.021 Uiso 1 1 calc R U
C12 C 0.93260(17) 0.33828(15) 0.48215(15) 0.0210(3) Uani 1 1 d . .
H12A H 0.9285 0.3877 0.5537 0.025 Uiso 1 1 calc R U
C13 C 1.08736(18) 0.28219(17) 0.39976(16) 0.0287(4) Uani 1 1 d . .
H13A H 1.1408 0.3488 0.3687 0.034 Uiso 1 1 calc R U
H13B H 1.1303 0.2282 0.4495 0.034 Uiso 1 1 calc R U
C14 C 1.09497(17) 0.20691(16) 0.28895(15) 0.0261(4) Uani 1 1 d . .
H14A H 1.1956 0.1698 0.2358 0.031 Uiso 1 1 calc R U
C15 C 1.01163(18) 0.10411(15) 0.33754(16) 0.0256(4) Uani 1 1 d . .
H15A H 1.0540 0.0475 0.3860 0.031 Uiso 1 1 calc R U
H15B H 1.0156 0.0560 0.2663 0.031 Uiso 1 1 calc R U
C16 C 0.85763(16) 0.16074(13) 0.42084(14) 0.0187(3) Uani 1 1 d . .
H16A H 0.8039 0.0932 0.4518 0.022 Uiso 1 1 calc R U
C17 C 0.87040(18) 0.42343(14) 0.40315(15) 0.0222(3) Uani 1 1 d . .
H17A H 0.9246 0.4895 0.3715 0.027 Uiso 1 1 calc R U
H17B H 0.7714 0.4626 0.4552 0.027 Uiso 1 1 calc R U
C18 C 1.03056(17) 0.29133(16) 0.21119(15) 0.0252(4) Uani 1 1 d . .
H18A H 1.0356 0.2432 0.1395 0.030 Uiso 1 1 calc R U
H18B H 1.0843 0.3575 0.1783 0.030 Uiso 1 1 calc R U
C19 C 0.79376(16) 0.24532(14) 0.34227(14) 0.0186(3) Uani 1 1 d . .
H19A H 0.7975 0.1967 0.2714 0.022 Uiso 1 1 calc R U
H19B H 0.6938 0.2816 0.3940 0.022 Uiso 1 1 calc R U
C20 C 0.87624(17) 0.34848(14) 0.29285(14) 0.0202(3) Uani 1 1 d . .
H20A H 0.8341 0.4038 0.2422 0.024 Uiso 1 1 calc R U
C21 C 0.45082(16) 0.28785(14) 0.67645(14) 0.0174(3) Uani 1 1 d . .
H21A H 0.4202 0.3604 0.6333 0.021 Uiso 1 1 calc R U
C22 C 0.44251(17) 0.17350(14) 0.61104(14) 0.0211(3) Uani 1 1 d . .
H22A H 0.5151 0.1645 0.5232 0.025 Uiso 1 1 calc R U
C23 C 0.29589(19) 0.18612(17) 0.60937(16) 0.0278(4) Uani 1 1 d . .
H23A H 0.2764 0.2597 0.5636 0.033 Uiso 1 1 calc R U
H23B H 0.2931 0.1126 0.5658 0.033 Uiso 1 1 calc R U
C24 C 0.18353(18) 0.19867(15) 0.74357(16) 0.0252(4) Uani 1 1 d . .
H24A H 0.0881 0.2077 0.7424 0.030 Uiso 1 1 calc R U
C25 C 0.21307(18) 0.08384(15) 0.81325(17) 0.0268(4) Uani 1 1 d . .
H25A H 0.2087 0.0098 0.7714 0.032 Uiso 1 1 calc R U
H25B H 0.1406 0.0914 0.8999 0.032 Uiso 1 1 calc R U
C26 C 0.35966(18) 0.07000(14) 0.81471(16) 0.0240(3) Uani 1 1 d . .
H26A H 0.3790 -0.0052 0.8600 0.029 Uiso 1 1 calc R U
C27 C 0.36440(17) 0.18459(15) 0.88124(15) 0.0210(3) Uani 1 1 d . .
H27A H 0.2921 0.1933 0.9680 0.025 Uiso 1 1 calc R U
H27B H 0.4580 0.1756 0.8843 0.025 Uiso 1 1 calc R U
C28 C 0.33659(16) 0.29950(14) 0.81072(14) 0.0183(3) Uani 1 1 d . .
H28A H 0.3390 0.3739 0.8548 0.022 Uiso 1 1 calc R U
C29 C 0.18880(17) 0.31215(15) 0.81105(16) 0.0237(3) Uani 1 1 d . .
H29A H 0.1173 0.3197 0.8981 0.028 Uiso 1 1 calc R U
H29B H 0.1670 0.3875 0.7686 0.028 Uiso 1 1 calc R U
C30 C 0.47150(18) 0.05782(14) 0.68018(16) 0.0266(4) Uani 1 1 d . .
H30A H 0.5664 0.0477 0.6807 0.032 Uiso 1 1 calc R U
H30B H 0.4690 -0.0160 0.6367 0.032 Uiso 1 1 calc R U

loop_
_atom_site_aniso_label
_atom_site_aniso_U_11
_atom_site_aniso_U_22
_atom_site_aniso_U_33
_atom_site_aniso_U_23
_atom_site_aniso_U_13
_atom_site_aniso_U_12
Zn1 0.01874(10) 0.01695(9) 0.01407(9) 0.00022(6) -0.00665(7) -0.00503(7)
N1 0.0169(6) 0.0177(6) 0.0149(6) 0.0013(5) -0.0058(5) -0.0027(5)
N2 0.0174(6) 0.0179(6) 0.0158(6) 0.0006(5) -0.0075(5) -0.0035(5)
C1 0.0209(8) 0.0199(8) 0.0211(8) 0.0031(6) -0.0063(7) -0.0022(6)
C2 0.0188(8) 0.0294(9) 0.0217(8) 0.0095(7) -0.0071(7) -0.0002(7)
C3 0.0200(8) 0.0407(10) 0.0181(8) 0.0047(7) -0.0103(7) -0.0039(7)
C4 0.0194(8) 0.0298(9) 0.0178(8) -0.0016(6) -0.0083(7) -0.0045(7)
C5 0.0128(7) 0.0206(7) 0.0116(7) 0.0007(6) -0.0024(6) -0.0030(6)
C6 0.0123(7) 0.0190(7) 0.0140(7) 0.0006(6) -0.0037(6) -0.0051(6)
C7 0.0171(8) 0.0229(8) 0.0181(8) -0.0030(6) -0.0056(6) -0.0051(6)
C8 0.0187(8) 0.0179(8) 0.0260(9) -0.0039(6) -0.0042(7) -0.0035(6)
C9 0.0197(8) 0.0185(8) 0.0269(9) 0.0036(6) -0.0078(7) -0.0004(6)
C10 0.0231(8) 0.0221(8) 0.0209(8) 0.0010(6) -0.0120(7) -0.0022(6)
C11 0.0200(8) 0.0184(7) 0.0163(7) 0.0031(6) -0.0093(6) -0.0027(6)
C12 0.0215(8) 0.0263(8) 0.0186(8) -0.0011(6) -0.0098(7) -0.0080(6)
C13 0.0198(9) 0.0443(11) 0.0254(9) 0.0030(8) -0.0110(7) -0.0100(8)
C14 0.0153(8) 0.0372(10) 0.0211(8) 0.0003(7) -0.0041(7) -0.0019(7)
C15 0.0259(9) 0.0223(8) 0.0225(8) -0.0017(7) -0.0076(7) 0.0041(7)
C16 0.0212(8) 0.0145(7) 0.0180(8) -0.0006(6) -0.0050(6) -0.0044(6)
C17 0.0286(9) 0.0174(7) 0.0231(8) 0.0030(6) -0.0108(7) -0.0094(6)
C18 0.0252(9) 0.0330(9) 0.0172(8) 0.0033(7) -0.0057(7) -0.0121(7)
C19 0.0190(8) 0.0213(8) 0.0171(8) -0.0022(6) -0.0082(6) -0.0050(6)
C20 0.0245(8) 0.0208(8) 0.0186(8) 0.0040(6) -0.0117(7) -0.0057(6)
C21 0.0218(8) 0.0171(7) 0.0151(7) 0.0020(6) -0.0080(6) -0.0072(6)
C22 0.0249(8) 0.0247(8) 0.0145(8) -0.0029(6) -0.0057(7) -0.0106(7)
C23 0.0331(10) 0.0356(10) 0.0239(9) 0.0035(7) -0.0157(8) -0.0188(8)
C24 0.0219(8) 0.0302(9) 0.0290(9) 0.0069(7) -0.0132(7) -0.0117(7)
C25 0.0286(9) 0.0232(8) 0.0289(9) 0.0042(7) -0.0085(8) -0.0128(7)
C26 0.0263(9) 0.0152(7) 0.0278(9) 0.0060(6) -0.0090(7) -0.0034(6)
C27 0.0202(8) 0.0272(8) 0.0150(7) 0.0032(6) -0.0062(6) -0.0053(6)
C28 0.0203(8) 0.0163(7) 0.0171(8) -0.0032(6) -0.0061(6) -0.0034(6)
C29 0.0206(8) 0.0211(8) 0.0262(9) 0.0038(7) -0.0077(7) -0.0014(6)
C30 0.0272(9) 0.0174(8) 0.0299(9) -0.0061(7) -0.0062(8) -0.0034(7)

loop_
_atom_type_symbol
_atom_type_description
_atom_type_scat_dispersion_real
_atom_type_scat_dispersion_imag
_atom_type_scat_source
C C 0.0033 0.0016 'International Tables Vol C Tables 4.2.6.8 and 6.1.1.4'
H H 0.0000 0.0000 'International Tables Vol C Tables 4.2.6.8 and 6.1.1.4'
N N 0.0061 0.0033 'International Tables Vol C Tables 4.2.6.8 and 6.1.1.4'
Zn Zn 0.2839 1.4301 'International Tables Vol C Tables 4.2.6.8 and 6.1.1.4'

loop_
_geom_angle_atom_site_label_1
_geom_angle_atom_site_label_2
_geom_angle_atom_site_label_3
_geom_angle
C21 Zn1 C11 137.88(6)
C21 Zn1 N2 100.82(5)
C11 Zn1 N2 112.18(5)
C21 Zn1 N1 118.00(5)
C11 Zn1 N1 96.59(5)
N2 Zn1 N1 73.48(4)
C1 N1 C5 118.42(13)
C1 N1 Zn1 122.98(10)
C5 N1 Zn1 116.07(9)
C10 N2 C6 118.20(13)
C10 N2 Zn1 124.36(10)
C6 N2 Zn1 117.25(9)
N1 C1 C2 123.15(15)
N1 C1 H1A 118.4
C2 C1 H1A 118.4
C1 C2 C3 118.41(15)
C1 C2 H2A 120.8
C3 C2 H2A 120.8
C2 C3 C4 119.22(15)
C2 C3 H3A 120.4
C4 C3 H3A 120.4
C3 C4 C5 119.08(15)
C3 C4 H4A 120.5
C5 C4 H4A 120.5
N1 C5 C4 121.69(14)
N1 C5 C6 115.40(13)
C4 C5 C6 122.91(14)
N2 C6 C7 121.68(14)
N2 C6 C5 115.45(12)
C7 C6 C5 122.86(13)
C8 C7 C6 119.25(14)
C8 C7 H7A 120.4
C6 C7 H7A 120.4
C7 C8 C9 119.30(14)
C7 C8 H8A 120.4
C9 C8 H8A 120.4
C10 C9 C8 118.18(15)
C10 C9 H9A 120.9
C8 C9 H9A 120.9
N2 C10 C9 123.39(15)
N2 C10 H10A 118.3
C9 C10 H10A 118.3
C16 C11 C12 107.79(12)
C16 C11 Zn1 113.32(10)
C12 C11 Zn1 114.76(10)
C16 C11 H11A 106.8
C12 C11 H11A 106.8
Zn1 C11 H11A 106.8
C17 C12 C13 108.38(13)
C17 C12 C11 109.88(12)
C13 C12 C11 110.91(13)
C17 C12 H12A 109.2
C13 C12 H12A 109.2
C11 C12 H12A 109.2
C14 C13 C12 109.63(13)
C14 C13 H13A 109.7
C12 C13 H13A 109.7
C14 C13 H13B 109.7
C12 C13 H13B 109.7
H13A C13 H13B 108.2
C18 C14 C15 109.00(14)
C18 C14 C13 109.49(14)
C15 C14 C13 109.57(14)
C18 C14 H14A 109.6
C15 C14 H14A 109.6
C13 C14 H14A 109.6
C14 C15 C16 109.69(13)
C14 C15 H15A 109.7
C16 C15 H15A 109.7
C14 C15 H15B 109.7
C16 C15 H15B 109.7
H15A C15 H15B 108.2
C15 C16 C19 108.49(12)
C15 C16 C11 111.36(13)
C19 C16 C11 109.36(12)
C15 C16 H16A 109.2
C19 C16 H16A 109.2
C11 C16 H16A 109.2
C12 C17 C20 109.70(13)
C12 C17 H17A 109.7
C20 C17 H17A 109.7
C12 C17 H17B 109.7
C20 C17 H17B 109.7
H17A C17 H17B 108.2
C14 C18 C20 109.55(13)
C14 C18 H18A 109.8
C20 C18 H18A 109.8
C14 C18 H18B 109.8
C20 C18 H18B 109.8
H18A C18 H18B 108.2
C20 C19 C16 109.75(12)
C20 C19 H19A 109.7
C16 C19 H19A 109.7
C20 C19 H19B 109.7
C16 C19 H19B 109.7
H19A C19 H19B 108.2
C19 C20 C18 109.29(13)
C19 C20 C17 109.52(12)
C18 C20 C17 109.09(13)
C19 C20 H20A 109.6
C18 C20 H20A 109.6
C17 C20 H20A 109.6
C28 C21 C22 107.62(12)
C28 C21 Zn1 116.73(10)
C22 C21 Zn1 114.52(11)
C28 C21 H21A 105.7
C22 C21 H21A 105.7
Zn1 C21 H21A 105.7
C30 C22 C23 108.83(13)
C30 C22 C21 109.70(13)
C23 C22 C21 110.89(13)
C30 C22 H22A 109.1
C23 C22 H22A 109.1
C21 C22 H22A 109.1
C24 C23 C22 109.70(13)
C24 C23 H23A 109.7
C22 C23 H23A 109.7
C24 C23 H23B 109.7
C22 C23 H23B 109.7
H23A C23 H23B 108.2
C25 C24 C29 108.75(13)
C25 C24 C23 109.46(14)
C29 C24 C23 109.60(13)
C25 C24 H24A 109.7
C29 C24 H24A 109.7
C23 C24 H24A 109.7
C24 C25 C26 109.63(13)
C24 C25 H25A 109.7
C26 C25 H25A 109.7
C24 C25 H25B 109.7
C26 C25 H25B 109.7
H25A C25 H25B 108.2
C30 C26 C25 109.51(14)
C30 C26 C27 109.34(13)
C25 C26 C27 109.23(13)
C30 C26 H26A 109.6
C25 C26 H26A 109.6
C27 C26 H26A 109.6
C28 C27 C26 109.49(13)
C28 C27 H27A 109.8
C26 C27 H27A 109.8
C28 C27 H27B 109.8
C26 C27 H27B 109.8
H27A C27 H27B 108.2
C27 C28 C29 108.21(12)
C27 C28 C21 110.00(12)
C29 C28 C21 111.21(13)
C27 C28 H28A 109.1
C29 C28 H28A 109.1
C21 C28 H28A 109.1
C24 C29 C28 109.71(13)
C24 C29 H29A 109.7
C28 C29 H29A 109.7
C24 C29 H29B 109.7
C28 C29 H29B 109.7
H29A C29 H29B 108.2
C22 C30 C26 109.60(13)
C22 C30 H30A 109.8
C26 C30 H30A 109.8
C22 C30 H30B 109.8
C26 C30 H30B 109.8
H30A C30 H30B 108.2

loop_
_geom_bond_atom_site_label_1
_geom_bond_atom_site_label_2
_geom_bond_distance
Zn1 C21 2.0157(15)
Zn1 C11 2.0169(16)
Zn1 N2 2.2183(12)
Zn1 N1 2.2293(12)
N1 C1 1.3398(19)
N1 C5 1.3460(19)
N2 C10 1.3387(19)
N2 C6 1.3471(19)
C1 C2 1.382(2)
C1 H1A 0.9500
C2 C3 1.383(2)
C2 H2A 0.9500
C3 C4 1.384(2)
C3 H3A 0.9500
C4 C5 1.394(2)
C4 H4A 0.9500
C5 C6 1.487(2)
C6 C7 1.393(2)
C7 C8 1.379(2)
C7 H7A 0.9500
C8 C9 1.383(2)
C8 H8A 0.9500
C9 C10 1.383(2)
C9 H9A 0.9500
C10 H10A 0.9500
C11 C16 1.541(2)
C11 C12 1.545(2)
C11 H11A 1.0000
C12 C17 1.532(2)
C12 C13 1.538(2)
C12 H12A 1.0000
C13 C14 1.536(2)
C13 H13A 0.9900
C13 H13B 0.9900
C14 C18 1.530(2)
C14 C15 1.534(2)
C14 H14A 1.0000
C15 C16 1.535(2)
C15 H15A 0.9900
C15 H15B 0.9900
C16 C19 1.535(2)
C16 H16A 1.0000
C17 C20 1.536(2)
C17 H17A 0.9900
C17 H17B 0.9900
C18 C20 1.535(2)
C18 H18A 0.9900
C18 H18B 0.9900
C19 C20 1.533(2)
C19 H19A 0.9900
C19 H19B 0.9900
C20 H20A 1.0000
C21 C28 1.541(2)
C21 C22 1.541(2)
C21 H21A 1.0000
C22 C30 1.534(2)
C22 C23 1.537(2)
C22 H22A 1.0000
C23 C24 1.533(2)
C23 H23A 0.9900
C23 H23B 0.9900
C24 C25 1.531(2)
C24 C29 1.533(2)
C24 H24A 1.0000
C25 C26 1.535(2)
C25 H25A 0.9900
C25 H25B 0.9900
C26 C30 1.534(2)
C26 C27 1.535(2)
C26 H26A 1.0000
C27 C28 1.533(2)
C27 H27A 0.9900
C27 H27B 0.9900
C28 C29 1.540(2)
C28 H28A 1.0000
C29 H29A 0.9900
C29 H29B 0.9900
C30 H30A 0.9900
C30 H30B 0.9900

loop_
_geom_torsion_atom_site_label_1
_geom_torsion_atom_site_label_2
_geom_torsion_atom_site_label_3
_geom_torsion_atom_site_label_4
_geom_torsion
C5 N1 C1 C2 1.2(2)
Zn1 N1 C1 C2 162.49(12)
N1 C1 C2 C3 -1.5(2)
C1 C2 C3 C4 0.5(2)
C2 C3 C4 C5 0.6(2)
C1 N1 C5 C4 0.0(2)
Zn1 N1 C5 C4 -162.56(11)
C1 N1 C5 C6 -179.76(13)
Zn1 N1 C5 C6 17.71(16)
C3 C4 C5 N1 -0.9(2)
C3 C4 C5 C6 178.81(14)
C10 N2 C6 C7 -0.2(2)
Zn1 N2 C6 C7 -175.37(11)
C10 N2 C6 C5 179.00(13)
Zn1 N2 C6 C5 3.79(16)
N1 C5 C6 N2 -14.29(19)
C4 C5 C6 N2 165.98(14)
N1 C5 C6 C7 164.85(14)
C4 C5 C6 C7 -14.9(2)
N2 C6 C7 C8 -0.6(2)
C5 C6 C7 C8 -179.65(14)
C6 C7 C8 C9 0.8(2)
C7 C8 C9 C10 -0.3(2)
C6 N2 C10 C9 0.7(2)
Zn1 N2 C10 C9 175.51(12)
C8 C9 C10 N2 -0.4(2)
C16 C11 C12 C17 61.15(16)
Zn1 C11 C12 C17 -66.13(14)
C16 C11 C12 C13 -58.66(16)
Zn1 C11 C12 C13 174.06(10)
C17 C12 C13 C14 -60.65(17)
C11 C12 C13 C14 60.05(17)
C12 C13 C14 C18 60.30(18)
C12 C13 C14 C15 -59.20(18)
C18 C14 C15 C16 -60.99(17)
C13 C14 C15 C16 58.81(17)
C14 C15 C16 C19 60.83(16)
C14 C15 C16 C11 -59.58(17)
C12 C11 C16 C15 58.51(16)
Zn1 C11 C16 C15 -173.38(10)
C12 C11 C16 C19 -61.38(15)
Zn1 C11 C16 C19 66.73(14)
C13 C12 C17 C20 61.09(16)
C11 C12 C17 C20 -60.24(17)
C15 C14 C18 C20 60.21(17)
C13 C14 C18 C20 -59.64(17)
C15 C16 C19 C20 -60.41(16)
C11 C16 C19 C20 61.23(16)
C16 C19 C20 C18 60.21(16)
C16 C19 C20 C17 -59.25(16)
C14 C18 C20 C19 -59.93(17)
C14 C18 C20 C17 59.79(17)
C12 C17 C20 C19 58.66(17)
C12 C17 C20 C18 -60.92(16)
C28 C21 C22 C30 -61.09(16)
Zn1 C21 C22 C30 70.48(14)
C28 C21 C22 C23 59.15(16)
Zn1 C21 C22 C23 -169.28(10)
C30 C22 C23 C24 60.41(17)
C21 C22 C23 C24 -60.35(17)
C22 C23 C24 C25 -60.16(17)
C22 C23 C24 C29 59.03(18)
C29 C24 C25 C26 -60.18(18)
C23 C24 C25 C26 59.53(17)
C24 C25 C26 C30 -59.58(17)
C24 C25 C26 C27 60.13(18)
C30 C26 C27 C28 59.15(17)
C25 C26 C27 C28 -60.67(16)
C26 C27 C28 C29 60.91(16)
C26 C27 C28 C21 -60.76(16)
C22 C21 C28 C27 61.05(16)
Zn1 C21 C28 C27 -69.30(14)
C22 C21 C28 C29 -58.81(16)
Zn1 C21 C28 C29 170.84(10)
C25 C24 C29 C28 61.11(17)
C23 C24 C29 C28 -58.51(17)
C27 C28 C29 C24 -61.40(16)
C21 C28 C29 C24 59.52(16)
C23 C22 C30 C26 -60.37(17)
C21 C22 C30 C26 61.11(17)
C25 C26 C30 C22 60.20(17)
C27 C26 C30 C22 -59.44(17)
